data_7712596
loop_
_publ_author_name
'Gomes, Pedro T.'
'Fialho, Carina B.'
'Cruz, Tiago Carpinteiro'
'Rodrigues, Ana I.'
'Calhorda, Maria Jos\'e'
'Vieira Ferreira, Lu\'is Filipe Filipe'
'Pander, Piotr Henryk'
'Dias, Fernando B.'
'Morgado, Jorge'
'Ma\,canita, Ant\'onio L.'

_publ_section_title
;
 9-Borafluoren-9-yl and diphenylboron tetracoordinate complexes of F- and
 Cl-substituted 8-quinolinolato ligands: synthesis, molecular and
 electronic structures, fluorescence and application in OLED devices
;
_journal_name_full 'Dalton Transactions'
_journal_paper_doi 10.1039/D3DT00496A
_journal_year 2023
_chemical_formula_moiety 'C21 H15 B F N O'
_chemical_formula_sum 'C21 H15 B F N O'
_chemical_formula_weight 327.17
_space_group_crystal_system monoclinic
_space_group_IT_number 14
_space_group_name_Hall '-P 2ybc'
_space_group_name_H-M_alt 'P 1 21/c 1'
_atom_sites_solution_hydrogens geom
_audit_creation_method SHELXL-2018/3
_audit_update_record
;
2023-01-06 deposited with the CCDC.	2023-03-10 downloaded from the CCDC.
;
_cell_angle_alpha 90
_cell_angle_beta 114.236(2)
_cell_angle_gamma 90
_cell_formula_units_Z 8
_cell_length_a 10.8807(6)
_cell_length_b 28.8313(15)
_cell_length_c 11.2931(6)
_cell_measurement_reflns_used 9814
_cell_measurement_temperature 150
_cell_measurement_theta_max 27.08
_cell_measurement_theta_min 2.30
_cell_volume 3230.5(3)
_computing_cell_refinement 'Bruker SAINT'
_computing_data_collection 'Bruker APEX2'
_computing_data_reduction 'Bruker SAINT'
_computing_molecular_graphics enCIFer
_computing_publication_material ORTEP
_computing_structure_refinement 'SHELXL-2018/3 (Sheldrick, 2018)'
_computing_structure_solution 'SHELXT 2018/3 (Sheldrick, 2018)'
_diffrn_ambient_temperature 150
_diffrn_measured_fraction_theta_full 1.000
_diffrn_measured_fraction_theta_max 0.992
_diffrn_measurement_device_type 'Bruker APEX-II CCD'
_diffrn_measurement_method '\f and \w scans'
_diffrn_radiation_type MoK\a
_diffrn_radiation_wavelength 0.71073
_diffrn_reflns_av_R_equivalents 0.0840
_diffrn_reflns_av_unetI/netI 0.0207
_diffrn_reflns_Laue_measured_fraction_full 1.000
_diffrn_reflns_Laue_measured_fraction_max 0.992
_diffrn_reflns_limit_h_max 14
_diffrn_reflns_limit_h_min -13
_diffrn_reflns_limit_k_max 36
_diffrn_reflns_limit_k_min -37
_diffrn_reflns_limit_l_max 14
_diffrn_reflns_limit_l_min -14
_diffrn_reflns_number 198612
_diffrn_reflns_point_group_measured_fraction_full 1.000
_diffrn_reflns_point_group_measured_fraction_max 0.992
_diffrn_reflns_theta_full 25.242
_diffrn_reflns_theta_max 27.269
_diffrn_reflns_theta_min 2.053
_exptl_absorpt_coefficient_mu 0.087
_exptl_absorpt_correction_type none
_exptl_crystal_colour yellow
_exptl_crystal_density_diffrn 1.339
_exptl_crystal_description block
_exptl_crystal_F_000 1356
_exptl_crystal_size_max 0.120
_exptl_crystal_size_mid 0.100
_exptl_crystal_size_min 0.070
_refine_diff_density_max 0.741
_refine_diff_density_min -0.274
_refine_diff_density_rms 0.051
_refine_ls_extinction_method none
_refine_ls_goodness_of_fit_ref 1.122
_refine_ls_hydrogen_treatment constr
_refine_ls_matrix_type full
_refine_ls_number_parameters 451
_refine_ls_number_reflns 7197
_refine_ls_number_restraints 0
_refine_ls_restrained_S_all 1.122
_refine_ls_R_factor_all 0.0730
_refine_ls_R_factor_gt 0.0606
_refine_ls_shift/su_max 0.010
_refine_ls_shift/su_mean 0.002
_refine_ls_structure_factor_coef Fsqd
_refine_ls_weighting_details 'w=1/[\s^2^(Fo^2^)+(0.0446P)^2^+3.5857P] where P=(Fo^2^+2Fc^2^)/3'
_refine_ls_weighting_scheme calc
_refine_ls_wR_factor_gt 0.1347
_refine_ls_wR_factor_ref 0.1410
_reflns_Friedel_coverage 0.000
_reflns_number_gt 6149
_reflns_number_total 7197
_reflns_threshold_expression 'I > 2\s(I)'
_cod_data_source_file d3dt00496a3.cif
_cod_data_source_block 4b
_cod_depositor_comments
;

2024-11-09
Z value and formula fixed to values more according to usual
chemical conventions.                 miguel
;
_cod_original_formula_sum 'C42 H30 B2 F N2 O3'
_cod_original_formula_weight 651.30
_cod_original_formula_moiety 'C42 H30 B2 F N2 O3'
_cod_original_formula_units_Z 4
_cod_original_sg_symbol_H-M 'P 21/c'
_cod_database_code 7712596
_shelx_shelxl_version_number 2018/3
_shelx_space_group_comment
;
The symmetry employed for this shelxl refinement is uniquely defined
by the following loop, which should always be used as a source of
symmetry information in preference to the above space-group names.
They are only intended as comments.
;
_shelx_estimated_absorpt_t_min 0.990
_shelx_estimated_absorpt_t_max 0.994

loop_
_space_group_symop_operation_xyz
'x, y, z'
'-x, y+1/2, -z+1/2'
'-x, -y, -z'
'x, -y-1/2, z-1/2'

loop_
_atom_site_label
_atom_site_type_symbol
_atom_site_fract_x
_atom_site_fract_y
_atom_site_fract_z
_atom_site_U_iso_or_equiv
_atom_site_adp_type
_atom_site_occupancy
_atom_site_site_symmetry_order
_atom_site_calc_flag
_atom_site_refinement_flags_posn
_atom_site_refinement_flags_adp
_atom_site_refinement_flags_occupancy
_atom_site_disorder_assembly
_atom_site_disorder_group
F1 F 1.13050(13) 0.54579(5) 0.62050(15) 0.0390(3) Uani 1 1 d . . . . .
O1 O 0.82432(15) 0.54924(5) 0.90260(14) 0.0250(3) Uani 1 1 d . . . . .
F1A F 0.32252(14) 0.69717(5) 0.43765(16) 0.0436(4) Uani 1 1 d . . . . .
O1A O 0.70349(14) 0.71851(5) 0.24127(14) 0.0224(3) Uani 1 1 d . . . . .
N1 N 0.71509(17) 0.55119(6) 0.67014(16) 0.0212(3) Uani 1 1 d . . . . .
N1A N 0.77126(16) 0.69222(5) 0.46061(16) 0.0179(3) Uani 1 1 d . . . . .
C18 C 1.1228(2) 0.54572(8) 0.8283(2) 0.0317(5) Uani 1 1 d . . . . .
H18 H 1.216421 0.544009 0.866965 0.038 Uiso 1 1 calc R U . . .
C19 C 1.0517(2) 0.54619(7) 0.9092(2) 0.0269(5) Uani 1 1 d . . . . .
H19 H 1.097019 0.545038 0.999168 0.032 Uiso 1 1 calc R U . . .
C20 C 0.9136(2) 0.54842(7) 0.8501(2) 0.0233(4) Uani 1 1 d . . . . .
C12 C 0.62854(19) 0.49267(6) 0.79931(18) 0.0181(4) Uani 1 1 d . . . . .
C11 C 0.6662(2) 0.45543(7) 0.7426(2) 0.0234(4) Uani 1 1 d . . . . .
H11 H 0.709124 0.461359 0.687971 0.028 Uiso 1 1 calc R U . . .
C10 C 0.6416(2) 0.40985(7) 0.7654(2) 0.0289(5) Uani 1 1 d . . . . .
H10 H 0.669428 0.385767 0.727381 0.035 Uiso 1 1 calc R U . . .
C9 C 0.5756(2) 0.40004(7) 0.8445(2) 0.0286(5) Uani 1 1 d . . . . .
H9 H 0.559363 0.369474 0.860193 0.034 Uiso 1 1 calc R U . . .
C17 C 1.0594(2) 0.54766(8) 0.6960(2) 0.0295(5) Uani 1 1 d . . . . .
C8 C 0.5341(2) 0.43624(7) 0.8999(2) 0.0278(5) Uani 1 1 d . . . . .
H8 H 0.488879 0.430115 0.952441 0.033 Uiso 1 1 calc R U . . .
C7 C 0.5603(2) 0.48181(7) 0.8768(2) 0.0255(4) Uani 1 1 d . . . . .
H7 H 0.531413 0.505808 0.914222 0.031 Uiso 1 1 calc R U . . .
C1 C 0.5865(2) 0.58633(6) 0.80619(19) 0.0189(4) Uani 1 1 d . . . . .
C6 C 0.4466(2) 0.58658(7) 0.7336(2) 0.0258(4) Uani 1 1 d . . . . .
H6 H 0.406089 0.561833 0.678562 0.031 Uiso 1 1 calc R U . . .
C5 C 0.3670(2) 0.62304(8) 0.7422(3) 0.0336(5) Uani 1 1 d . . . . .
H5 H 0.274458 0.622696 0.692464 0.040 Uiso 1 1 calc R U . . .
C4 C 0.4256(3) 0.65984(8) 0.8247(3) 0.0351(6) Uani 1 1 d . . . . .
H4 H 0.372373 0.684208 0.830543 0.042 Uiso 1 1 calc R U . . .
C3 C 0.5630(2) 0.66050(7) 0.8986(2) 0.0296(5) Uani 1 1 d . . . . .
H3 H 0.602255 0.685085 0.954769 0.035 Uiso 1 1 calc R U . . .
C2 C 0.6425(2) 0.62422(7) 0.8885(2) 0.0222(4) Uani 1 1 d . . . . .
H2 H 0.735078 0.625135 0.937645 0.027 Uiso 1 1 calc R U . . .
C13 C 0.6396(2) 0.55340(8) 0.5442(2) 0.0270(4) Uani 1 1 d . . . . .
H13 H 0.546214 0.553991 0.514007 0.032 Uiso 1 1 calc R U . . .
C14 C 0.7003(2) 0.55487(8) 0.4551(2) 0.0280(5) Uani 1 1 d . . . . .
H14 H 0.645768 0.556927 0.366814 0.034 Uiso 1 1 calc R U . . .
C15 C 0.8376(2) 0.55333(8) 0.4954(2) 0.0289(5) Uani 1 1 d . . . . .
H15 H 0.876280 0.553982 0.435711 0.035 Uiso 1 1 calc R U . . .
C16 C 0.9191(2) 0.55073(7) 0.6311(2) 0.0246(4) Uani 1 1 d . . . . .
C21 C 0.85056(19) 0.55036(6) 0.71238(18) 0.0178(4) Uani 1 1 d . . . . .
C4A C 1.0928(2) 0.83008(8) 0.4759(2) 0.0324(5) Uani 1 1 d . . . . .
H4A H 1.145645 0.856713 0.498487 0.039 Uiso 1 1 calc R U . . .
C3A C 1.0028(2) 0.82103(7) 0.5311(2) 0.0303(5) Uani 1 1 d . . . . .
H3A H 0.994962 0.841577 0.591115 0.036 Uiso 1 1 calc R U . . .
C2A C 0.9240(2) 0.78112(7) 0.4965(2) 0.0237(4) Uani 1 1 d . . . . .
H2A H 0.863935 0.775467 0.534251 0.028 Uiso 1 1 calc R U . . .
C1A C 0.93226(19) 0.74923(7) 0.40666(19) 0.0194(4) Uani 1 1 d . . . . .
C12A C 0.8973(2) 0.65852(7) 0.32490(19) 0.0191(4) Uani 1 1 d . . . . .
C11A C 0.8160(2) 0.62745(7) 0.22925(19) 0.0223(4) Uani 1 1 d . . . . .
H11A H 0.725137 0.634174 0.182931 0.027 Uiso 1 1 calc R U . . .
C10A C 0.8682(2) 0.58691(7) 0.2021(2) 0.0269(4) Uani 1 1 d . . . . .
H10A H 0.812150 0.566915 0.138119 0.032 Uiso 1 1 calc R U . . .
C9A C 1.0031(2) 0.57602(7) 0.2697(2) 0.0274(5) Uani 1 1 d . . . . .
H9A H 1.038298 0.549093 0.250485 0.033 Uiso 1 1 calc R U . . .
C17A C 0.4136(2) 0.70352(7) 0.3848(2) 0.0291(5) Uani 1 1 d . . . . .
C16A C 0.5500(2) 0.69323(7) 0.4643(2) 0.0236(4) Uani 1 1 d . . . . .
C21A C 0.63693(19) 0.70020(6) 0.4029(2) 0.0193(4) Uani 1 1 d . . . . .
C13A C 0.8261(2) 0.67718(7) 0.5820(2) 0.0213(4) Uani 1 1 d . . . . .
H13A H 0.918293 0.671584 0.621741 0.026 Uiso 1 1 calc R U . . .
C14A C 0.7463(2) 0.66956(7) 0.6516(2) 0.0249(4) Uani 1 1 d . . . . .
H14A H 0.786317 0.659314 0.737118 0.030 Uiso 1 1 calc R U . . .
C15A C 0.6093(2) 0.67715(7) 0.5939(2) 0.0263(5) Uani 1 1 d . . . . .
H15A H 0.556503 0.671760 0.639666 0.032 Uiso 1 1 calc R U . . .
C5A C 1.1035(2) 0.79915(8) 0.3868(2) 0.0316(5) Uani 1 1 d . . . . .
H5A H 1.163447 0.805135 0.349121 0.038 Uiso 1 1 calc R U . . .
C6A C 1.0253(2) 0.75929(7) 0.3536(2) 0.0258(4) Uani 1 1 d . . . . .
H6A H 1.034863 0.738684 0.294544 0.031 Uiso 1 1 calc R U . . .
C8A C 1.0853(2) 0.60574(8) 0.3666(2) 0.0277(5) Uani 1 1 d . . . . .
H8A H 1.175711 0.598455 0.413566 0.033 Uiso 1 1 calc R U . . .
C7A C 1.0329(2) 0.64635(7) 0.3935(2) 0.0237(4) Uani 1 1 d . . . . .
H7A H 1.089184 0.665925 0.458591 0.028 Uiso 1 1 calc R U . . .
C20A C 0.5986(2) 0.71577(7) 0.2742(2) 0.0216(4) Uani 1 1 d . . . . .
C19A C 0.4644(2) 0.72522(7) 0.2018(2) 0.0275(5) Uani 1 1 d . . . . .
H19A H 0.434565 0.735671 0.116619 0.033 Uiso 1 1 calc R U . . .
C18A C 0.3726(2) 0.71862(7) 0.2605(2) 0.0319(5) Uani 1 1 d . . . . .
H18A H 0.281632 0.724814 0.212340 0.038 Uiso 1 1 calc R U . . .
B1 B 0.6803(2) 0.54512(8) 0.7964(2) 0.0215(4) Uani 1 1 d . . . . .
B1A B 0.8342(2) 0.70489(7) 0.3560(2) 0.0186(4) Uani 1 1 d . . . . .

loop_
_atom_site_aniso_label
_atom_site_aniso_U_11
_atom_site_aniso_U_22
_atom_site_aniso_U_33
_atom_site_aniso_U_23
_atom_site_aniso_U_13
_atom_site_aniso_U_12
F1 0.0289(7) 0.0471(9) 0.0512(9) 0.0000(7) 0.0268(7) -0.0017(6)
O1 0.0272(8) 0.0251(7) 0.0203(7) 0.0000(6) 0.0073(6) 0.0008(6)
F1A 0.0250(7) 0.0470(9) 0.0672(10) -0.0114(8) 0.0274(7) -0.0064(6)
O1A 0.0208(7) 0.0222(7) 0.0217(7) 0.0024(6) 0.0062(6) 0.0010(6)
N1 0.0224(8) 0.0186(8) 0.0214(8) 0.0014(6) 0.0079(7) 0.0011(6)
N1A 0.0178(8) 0.0144(7) 0.0219(8) -0.0015(6) 0.0085(6) -0.0005(6)
C18 0.0225(10) 0.0267(11) 0.0376(13) 0.0015(9) 0.0040(9) -0.0031(9)
C19 0.0215(10) 0.0209(10) 0.0279(11) 0.0023(8) -0.0006(8) -0.0008(8)
C20 0.0269(10) 0.0147(9) 0.0256(10) -0.0001(8) 0.0078(8) -0.0007(8)
C12 0.0188(9) 0.0150(9) 0.0171(9) 0.0003(7) 0.0039(7) 0.0006(7)
C11 0.0206(10) 0.0220(10) 0.0271(10) -0.0030(8) 0.0093(8) 0.0009(8)
C10 0.0278(11) 0.0182(10) 0.0385(12) -0.0070(9) 0.0113(9) 0.0017(8)
C9 0.0295(11) 0.0150(9) 0.0349(12) 0.0014(8) 0.0069(9) -0.0024(8)
C17 0.0260(11) 0.0262(11) 0.0391(13) -0.0002(9) 0.0163(10) -0.0029(9)
C8 0.0375(12) 0.0225(10) 0.0250(10) 0.0019(8) 0.0146(9) -0.0039(9)
C7 0.0383(12) 0.0168(9) 0.0244(10) -0.0027(8) 0.0159(9) -0.0015(8)
C1 0.0222(9) 0.0159(9) 0.0221(9) 0.0042(7) 0.0128(8) 0.0004(7)
C6 0.0248(10) 0.0212(10) 0.0313(11) 0.0007(8) 0.0115(9) -0.0019(8)
C5 0.0223(11) 0.0268(11) 0.0528(15) 0.0095(10) 0.0165(10) 0.0042(9)
C4 0.0391(13) 0.0180(10) 0.0616(16) 0.0055(10) 0.0343(13) 0.0073(9)
C3 0.0424(13) 0.0166(10) 0.0379(12) -0.0033(9) 0.0248(11) -0.0024(9)
C2 0.0254(10) 0.0199(10) 0.0226(10) 0.0022(8) 0.0112(8) -0.0011(8)
C13 0.0247(10) 0.0277(11) 0.0232(10) -0.0004(8) 0.0044(8) 0.0003(8)
C14 0.0322(11) 0.0324(12) 0.0177(10) 0.0004(8) 0.0086(9) -0.0032(9)
C15 0.0359(12) 0.0258(11) 0.0255(11) 0.0025(8) 0.0131(9) -0.0022(9)
C16 0.0270(11) 0.0165(9) 0.0321(11) 0.0012(8) 0.0138(9) -0.0014(8)
C21 0.0195(9) 0.0112(8) 0.0210(9) 0.0013(7) 0.0067(8) -0.0002(7)
C4A 0.0252(11) 0.0199(10) 0.0415(13) 0.0022(9) 0.0028(10) -0.0047(9)
C3A 0.0324(11) 0.0195(10) 0.0316(12) -0.0048(9) 0.0057(10) 0.0013(9)
C2A 0.0248(10) 0.0194(10) 0.0277(10) -0.0002(8) 0.0115(9) 0.0020(8)
C1A 0.0177(9) 0.0175(9) 0.0210(9) 0.0017(7) 0.0060(8) 0.0018(7)
C12A 0.0214(9) 0.0177(9) 0.0198(9) 0.0003(7) 0.0103(8) -0.0012(7)
C11A 0.0238(10) 0.0217(10) 0.0206(10) -0.0001(8) 0.0084(8) -0.0008(8)
C10A 0.0365(12) 0.0209(10) 0.0249(10) -0.0050(8) 0.0143(9) -0.0045(9)
C9A 0.0358(12) 0.0184(10) 0.0345(12) 0.0000(8) 0.0210(10) 0.0054(8)
C17A 0.0206(10) 0.0204(10) 0.0490(14) -0.0095(9) 0.0168(10) -0.0043(8)
C16A 0.0242(10) 0.0135(9) 0.0361(12) -0.0066(8) 0.0154(9) -0.0036(8)
C21A 0.0186(9) 0.0113(8) 0.0274(10) -0.0050(7) 0.0090(8) -0.0023(7)
C13A 0.0211(9) 0.0185(9) 0.0235(10) -0.0001(7) 0.0083(8) 0.0005(7)
C14A 0.0339(11) 0.0174(9) 0.0270(11) 0.0002(8) 0.0161(9) -0.0023(8)
C15A 0.0327(11) 0.0182(9) 0.0374(12) -0.0049(8) 0.0239(10) -0.0056(8)
C5A 0.0219(10) 0.0314(12) 0.0418(13) 0.0067(10) 0.0135(10) -0.0030(9)
C6A 0.0248(10) 0.0243(10) 0.0308(11) -0.0009(8) 0.0139(9) -0.0011(8)
C8A 0.0231(10) 0.0265(11) 0.0344(12) 0.0028(9) 0.0125(9) 0.0047(8)
C7A 0.0239(10) 0.0208(10) 0.0266(10) -0.0025(8) 0.0106(8) -0.0019(8)
C20A 0.0226(10) 0.0122(8) 0.0277(10) -0.0030(7) 0.0079(8) -0.0004(7)
C19A 0.0244(10) 0.0163(9) 0.0337(12) -0.0035(8) 0.0036(9) 0.0005(8)
C18A 0.0179(10) 0.0187(10) 0.0509(15) -0.0086(9) 0.0057(10) 0.0008(8)
B1 0.0258(11) 0.0190(10) 0.0213(11) 0.0007(8) 0.0112(9) 0.0009(9)
B1A 0.0190(10) 0.0187(10) 0.0184(10) 0.0006(8) 0.0082(8) 0.0000(8)

loop_
_atom_type_symbol
_atom_type_description
_atom_type_scat_dispersion_real
_atom_type_scat_dispersion_imag
_atom_type_scat_source
C C 0.0033 0.0016 'International Tables Vol C Tables 4.2.6.8 and 6.1.1.4'
H H 0.0000 0.0000 'International Tables Vol C Tables 4.2.6.8 and 6.1.1.4'
N N 0.0061 0.0033 'International Tables Vol C Tables 4.2.6.8 and 6.1.1.4'
O O 0.0106 0.0060 'International Tables Vol C Tables 4.2.6.8 and 6.1.1.4'
B B 0.0013 0.0007 'International Tables Vol C Tables 4.2.6.8 and 6.1.1.4'
F F 0.0171 0.0103 'International Tables Vol C Tables 4.2.6.8 and 6.1.1.4'

loop_
_geom_angle_atom_site_label_1
_geom_angle_atom_site_label_2
_geom_angle_atom_site_label_3
_geom_angle
_geom_angle_site_symmetry_1
_geom_angle_site_symmetry_3
_geom_angle_publ_flag
C20 O1 B1 110.35(15) . . ?
C20A O1A B1A 110.55(15) . . ?
C13 N1 C21 119.18(18) . . ?
C13 N1 B1 133.13(18) . . ?
C21 N1 B1 107.52(16) . . ?
C13A N1A C21A 119.49(17) . . ?
C13A N1A B1A 132.76(16) . . ?
C21A N1A B1A 107.74(15) . . ?
C17 C18 C19 122.6(2) . . ?
C17 C18 H18 118.7 . . ?
C19 C18 H18 118.7 . . ?
C20 C19 C18 117.7(2) . . ?
C20 C19 H19 121.2 . . ?
C18 C19 H19 121.2 . . ?
O1 C20 C19 129.6(2) . . ?
O1 C20 C21 112.00(18) . . ?
C19 C20 C21 118.4(2) . . ?
C11 C12 C7 116.56(18) . . ?
C11 C12 B1 122.65(18) . . ?
C7 C12 B1 120.08(17) . . ?
C10 C11 C12 121.9(2) . . ?
C10 C11 H11 119.0 . . ?
C12 C11 H11 119.0 . . ?
C11 C10 C9 120.3(2) . . ?
C11 C10 H10 119.9 . . ?
C9 C10 H10 119.9 . . ?
C8 C9 C10 119.27(19) . . ?
C8 C9 H9 120.4 . . ?
C10 C9 H9 120.4 . . ?
F1 C17 C18 121.3(2) . . ?
F1 C17 C16 116.8(2) . . ?
C18 C17 C16 121.9(2) . . ?
C9 C8 C7 119.8(2) . . ?
C9 C8 H8 120.1 . . ?
C7 C8 H8 120.1 . . ?
C8 C7 C12 122.12(19) . . ?
C8 C7 H7 118.9 . . ?
C12 C7 H7 118.9 . . ?
C2 C1 C6 117.09(18) . . ?
C2 C1 B1 120.61(18) . . ?
C6 C1 B1 122.30(18) . . ?
C5 C6 C1 121.4(2) . . ?
C5 C6 H6 119.3 . . ?
C1 C6 H6 119.3 . . ?
C4 C5 C6 119.9(2) . . ?
C4 C5 H5 120.0 . . ?
C6 C5 H5 120.0 . . ?
C3 C4 C5 120.2(2) . . ?
C3 C4 H4 119.9 . . ?
C5 C4 H4 119.9 . . ?
C4 C3 C2 119.7(2) . . ?
C4 C3 H3 120.2 . . ?
C2 C3 H3 120.2 . . ?
C3 C2 C1 121.7(2) . . ?
C3 C2 H2 119.2 . . ?
C1 C2 H2 119.2 . . ?
N1 C13 C14 120.2(2) . . ?
N1 C13 H13 119.9 . . ?
C14 C13 H13 119.9 . . ?
C15 C14 C13 121.8(2) . . ?
C15 C14 H14 119.1 . . ?
C13 C14 H14 119.1 . . ?
C14 C15 C16 118.1(2) . . ?
C14 C15 H15 121.0 . . ?
C16 C15 H15 121.0 . . ?
C21 C16 C17 114.6(2) . . ?
C21 C16 C15 116.26(19) . . ?
C17 C16 C15 129.1(2) . . ?
N1 C21 C16 124.47(18) . . ?
N1 C21 C20 110.76(17) . . ?
C16 C21 C20 124.77(19) . . ?
C5A C4A C3A 119.4(2) . . ?
C5A C4A H4A 120.3 . . ?
C3A C4A H4A 120.3 . . ?
C4A C3A C2A 119.8(2) . . ?
C4A C3A H3A 120.1 . . ?
C2A C3A H3A 120.1 . . ?
C3A C2A C1A 122.1(2) . . ?
C3A C2A H2A 118.9 . . ?
C1A C2A H2A 118.9 . . ?
C2A C1A C6A 116.52(19) . . ?
C2A C1A B1A 123.24(18) . . ?
C6A C1A B1A 120.08(18) . . ?
C7A C12A C11A 116.97(18) . . ?
C7A C12A B1A 122.38(17) . . ?
C11A C12A B1A 120.62(17) . . ?
C10A C11A C12A 121.52(19) . . ?
C10A C11A H11A 119.2 . . ?
C12A C11A H11A 119.2 . . ?
C9A C10A C11A 120.4(2) . . ?
C9A C10A H10A 119.8 . . ?
C11A C10A H10A 119.8 . . ?
C10A C9A C8A 119.27(19) . . ?
C10A C9A H9A 120.4 . . ?
C8A C9A H9A 120.4 . . ?
C18A C17A F1A 120.4(2) . . ?
C18A C17A C16A 122.5(2) . . ?
F1A C17A C16A 117.1(2) . . ?
C21A C16A C15A 116.50(19) . . ?
C21A C16A C17A 113.7(2) . . ?
C15A C16A C17A 129.8(2) . . ?
N1A C21A C16A 123.65(19) . . ?
N1A C21A C20A 110.70(17) . . ?
C16A C21A C20A 125.64(19) . . ?
N1A C13A C14A 120.71(19) . . ?
N1A C13A H13A 119.6 . . ?
C14A C13A H13A 119.6 . . ?
C15A C14A C13A 120.5(2) . . ?
C15A C14A H14A 119.8 . . ?
C13A C14A H14A 119.8 . . ?
C14A C15A C16A 119.16(19) . . ?
C14A C15A H15A 120.4 . . ?
C16A C15A H15A 120.4 . . ?
C4A C5A C6A 120.4(2) . . ?
C4A C5A H5A 119.8 . . ?
C6A C5A H5A 119.8 . . ?
C5A C6A C1A 121.7(2) . . ?
C5A C6A H6A 119.1 . . ?
C1A C6A H6A 119.1 . . ?
C7A C8A C9A 120.2(2) . . ?
C7A C8A H8A 119.9 . . ?
C9A C8A H8A 119.9 . . ?
C8A C7A C12A 121.61(19) . . ?
C8A C7A H7A 119.2 . . ?
C12A C7A H7A 119.2 . . ?
O1A C20A C19A 129.8(2) . . ?
O1A C20A C21A 112.31(17) . . ?
C19A C20A C21A 117.9(2) . . ?
C20A C19A C18A 118.3(2) . . ?
C20A C19A H19A 120.8 . . ?
C18A C19A H19A 120.8 . . ?
C17A C18A C19A 122.0(2) . . ?
C17A C18A H18A 119.0 . . ?
C19A C18A H18A 119.0 . . ?
O1 B1 C1 111.32(16) . . ?
O1 B1 C12 107.96(16) . . ?
C1 B1 C12 117.08(17) . . ?
O1 B1 N1 98.40(15) . . ?
C1 B1 N1 111.39(16) . . ?
C12 B1 N1 109.03(16) . . ?
O1A B1A C12A 111.12(16) . . ?
O1A B1A C1A 110.29(15) . . ?
C12A B1A C1A 117.21(16) . . ?
O1A B1A N1A 98.66(14) . . ?
C12A B1A N1A 108.42(15) . . ?
C1A B1A N1A 109.52(15) . . ?

loop_
_geom_bond_atom_site_label_1
_geom_bond_atom_site_label_2
_geom_bond_distance
_geom_bond_site_symmetry_2
_geom_bond_publ_flag
F1 C17 1.367(3) . ?
O1 C20 1.330(3) . ?
O1 B1 1.538(3) . ?
F1A C17A 1.363(3) . ?
O1A C20A 1.340(2) . ?
O1A B1A 1.530(3) . ?
N1 C13 1.320(3) . ?
N1 C21 1.350(3) . ?
N1 B1 1.628(3) . ?
N1A C13A 1.324(3) . ?
N1A C21A 1.353(2) . ?
N1A B1A 1.631(3) . ?
C18 C17 1.366(3) . ?
C18 C19 1.420(3) . ?
C18 H18 0.9300 . ?
C19 C20 1.372(3) . ?
C19 H19 0.9300 . ?
C20 C21 1.420(3) . ?
C12 C11 1.395(3) . ?
C12 C7 1.396(3) . ?
C12 B1 1.619(3) . ?
C11 C10 1.386(3) . ?
C11 H11 0.9300 . ?
C10 C9 1.386(3) . ?
C10 H10 0.9300 . ?
C9 C8 1.384(3) . ?
C9 H9 0.9300 . ?
C17 C16 1.399(3) . ?
C8 C7 1.392(3) . ?
C8 H8 0.9300 . ?
C7 H7 0.9300 . ?
C1 C2 1.401(3) . ?
C1 C6 1.402(3) . ?
C1 B1 1.599(3) . ?
C6 C5 1.390(3) . ?
C6 H6 0.9300 . ?
C5 C4 1.383(4) . ?
C5 H5 0.9300 . ?
C4 C3 1.381(4) . ?
C4 H4 0.9300 . ?
C3 C2 1.391(3) . ?
C3 H3 0.9300 . ?
C2 H2 0.9300 . ?
C13 C14 1.412(3) . ?
C13 H13 0.9300 . ?
C14 C15 1.372(3) . ?
C14 H14 0.9300 . ?
C15 C16 1.423(3) . ?
C15 H15 0.9300 . ?
C16 C21 1.400(3) . ?
C4A C5A 1.384(3) . ?
C4A C3A 1.385(3) . ?
C4A H4A 0.9300 . ?
C3A C2A 1.392(3) . ?
C3A H3A 0.9300 . ?
C2A C1A 1.399(3) . ?
C2A H2A 0.9300 . ?
C1A C6A 1.403(3) . ?
C1A B1A 1.612(3) . ?
C12A C7A 1.401(3) . ?
C12A C11A 1.402(3) . ?
C12A B1A 1.606(3) . ?
C11A C10A 1.387(3) . ?
C11A H11A 0.9300 . ?
C10A C9A 1.384(3) . ?
C10A H10A 0.9300 . ?
C9A C8A 1.388(3) . ?
C9A H9A 0.9300 . ?
C17A C18A 1.358(4) . ?
C17A C16A 1.415(3) . ?
C16A C21A 1.398(3) . ?
C16A C15A 1.414(3) . ?
C21A C20A 1.412(3) . ?
C13A C14A 1.407(3) . ?
C13A H13A 0.9300 . ?
C14A C15A 1.377(3) . ?
C14A H14A 0.9300 . ?
C15A H15A 0.9300 . ?
C5A C6A 1.387(3) . ?
C5A H5A 0.9300 . ?
C6A H6A 0.9300 . ?
C8A C7A 1.390(3) . ?
C8A H8A 0.9300 . ?
C7A H7A 0.9300 . ?
C20A C19A 1.377(3) . ?
C19A C18A 1.420(3) . ?
C19A H19A 0.9300 . ?
C18A H18A 0.9300 . ?

loop_
_geom_torsion_atom_site_label_1
_geom_torsion_atom_site_label_2
_geom_torsion_atom_site_label_3
_geom_torsion_atom_site_label_4
_geom_torsion
_geom_torsion_site_symmetry_1
_geom_torsion_site_symmetry_2
_geom_torsion_site_symmetry_3
_geom_torsion_site_symmetry_4
_geom_torsion_publ_flag
C17 C18 C19 C20 0.4(3) . . . . ?
B1 O1 C20 C19 -172.2(2) . . . . ?
B1 O1 C20 C21 8.0(2) . . . . ?
C18 C19 C20 O1 179.9(2) . . . . ?
C18 C19 C20 C21 -0.3(3) . . . . ?
C7 C12 C11 C10 -2.2(3) . . . . ?
B1 C12 C11 C10 168.2(2) . . . . ?
C12 C11 C10 C9 1.2(3) . . . . ?
C11 C10 C9 C8 0.3(3) . . . . ?
C19 C18 C17 F1 -178.1(2) . . . . ?
C19 C18 C17 C16 0.6(3) . . . . ?
C10 C9 C8 C7 -0.7(3) . . . . ?
C9 C8 C7 C12 -0.4(3) . . . . ?
C11 C12 C7 C8 1.8(3) . . . . ?
B1 C12 C7 C8 -168.8(2) . . . . ?
C2 C1 C6 C5 0.5(3) . . . . ?
B1 C1 C6 C5 -179.1(2) . . . . ?
C1 C6 C5 C4 -0.7(3) . . . . ?
C6 C5 C4 C3 0.1(4) . . . . ?
C5 C4 C3 C2 0.7(3) . . . . ?
C4 C3 C2 C1 -0.9(3) . . . . ?
C6 C1 C2 C3 0.3(3) . . . . ?
B1 C1 C2 C3 179.93(19) . . . . ?
C21 N1 C13 C14 0.0(3) . . . . ?
B1 N1 C13 C14 -174.5(2) . . . . ?
N1 C13 C14 C15 1.0(3) . . . . ?
C13 C14 C15 C16 -0.7(3) . . . . ?
F1 C17 C16 C21 177.15(18) . . . . ?
C18 C17 C16 C21 -1.6(3) . . . . ?
F1 C17 C16 C15 -1.7(3) . . . . ?
C18 C17 C16 C15 179.6(2) . . . . ?
C14 C15 C16 C21 -0.5(3) . . . . ?
C14 C15 C16 C17 178.3(2) . . . . ?
C13 N1 C21 C16 -1.4(3) . . . . ?
B1 N1 C21 C16 174.43(18) . . . . ?
C13 N1 C21 C20 179.43(18) . . . . ?
B1 N1 C21 C20 -4.8(2) . . . . ?
C17 C16 C21 N1 -177.36(18) . . . . ?
C15 C16 C21 N1 1.6(3) . . . . ?
C17 C16 C21 C20 1.7(3) . . . . ?
C15 C16 C21 C20 -179.28(19) . . . . ?
O1 C20 C21 N1 -1.8(2) . . . . ?
C19 C20 C21 N1 178.41(17) . . . . ?
O1 C20 C21 C16 179.02(18) . . . . ?
C19 C20 C21 C16 -0.8(3) . . . . ?
C5A C4A C3A C2A -0.1(3) . . . . ?
C4A C3A C2A C1A 0.0(3) . . . . ?
C3A C2A C1A C6A 0.5(3) . . . . ?
C3A C2A C1A B1A -174.92(19) . . . . ?
C7A C12A C11A C10A -1.1(3) . . . . ?
B1A C12A C11A C10A -179.12(19) . . . . ?
C12A C11A C10A C9A 0.1(3) . . . . ?
C11A C10A C9A C8A 1.1(3) . . . . ?
C18A C17A C16A C21A 0.1(3) . . . . ?
F1A C17A C16A C21A 179.45(17) . . . . ?
C18A C17A C16A C15A -179.6(2) . . . . ?
F1A C17A C16A C15A -0.3(3) . . . . ?
C13A N1A C21A C16A -0.3(3) . . . . ?
B1A N1A C21A C16A -179.76(17) . . . . ?
C13A N1A C21A C20A -179.73(17) . . . . ?
B1A N1A C21A C20A 0.8(2) . . . . ?
C15A C16A C21A N1A 0.3(3) . . . . ?
C17A C16A C21A N1A -179.53(18) . . . . ?
C15A C16A C21A C20A 179.61(18) . . . . ?
C17A C16A C21A C20A -0.2(3) . . . . ?
C21A N1A C13A C14A -0.2(3) . . . . ?
B1A N1A C13A C14A 179.09(18) . . . . ?
N1A C13A C14A C15A 0.7(3) . . . . ?
C13A C14A C15A C16A -0.7(3) . . . . ?
C21A C16A C15A C14A 0.2(3) . . . . ?
C17A C16A C15A C14A -180.0(2) . . . . ?
C3A C4A C5A C6A -0.4(3) . . . . ?
C4A C5A C6A C1A 0.9(3) . . . . ?
C2A C1A C6A C5A -1.0(3) . . . . ?
B1A C1A C6A C5A 174.6(2) . . . . ?
C10A C9A C8A C7A -1.1(3) . . . . ?
C9A C8A C7A C12A 0.0(3) . . . . ?
C11A C12A C7A C8A 1.1(3) . . . . ?
B1A C12A C7A C8A 179.02(19) . . . . ?
B1A O1A C20A C19A 179.3(2) . . . . ?
B1A O1A C20A C21A -1.4(2) . . . . ?
N1A C21A C20A O1A 0.3(2) . . . . ?
C16A C21A C20A O1A -179.06(17) . . . . ?
N1A C21A C20A C19A 179.66(17) . . . . ?
C16A C21A C20A C19A 0.3(3) . . . . ?
O1A C20A C19A C18A 178.95(19) . . . . ?
C21A C20A C19A C18A -0.2(3) . . . . ?
F1A C17A C18A C19A -179.42(18) . . . . ?
C16A C17A C18A C19A -0.1(3) . . . . ?
C20A C19A C18A C17A 0.2(3) . . . . ?
C20 O1 B1 C1 -126.62(17) . . . . ?
C20 O1 B1 C12 103.56(18) . . . . ?
C20 O1 B1 N1 -9.66(19) . . . . ?
C2 C1 B1 O1 10.3(3) . . . . ?
C6 C1 B1 O1 -170.06(17) . . . . ?
C2 C1 B1 C12 135.14(19) . . . . ?
C6 C1 B1 C12 -45.2(3) . . . . ?
C2 C1 B1 N1 -98.4(2) . . . . ?
C6 C1 B1 N1 81.2(2) . . . . ?
C11 C12 B1 O1 -79.5(2) . . . . ?
C7 C12 B1 O1 90.5(2) . . . . ?
C11 C12 B1 C1 154.01(19) . . . . ?
C7 C12 B1 C1 -36.0(3) . . . . ?
C11 C12 B1 N1 26.4(3) . . . . ?
C7 C12 B1 N1 -163.54(18) . . . . ?
C13 N1 B1 O1 -176.6(2) . . . . ?
C21 N1 B1 O1 8.47(19) . . . . ?
C13 N1 B1 C1 -59.7(3) . . . . ?
C21 N1 B1 C1 125.38(18) . . . . ?
C13 N1 B1 C12 71.1(3) . . . . ?
C21 N1 B1 C12 -103.90(18) . . . . ?
C20A O1A B1A C12A 115.39(17) . . . . ?
C20A O1A B1A C1A -112.90(17) . . . . ?
C20A O1A B1A N1A 1.72(18) . . . . ?
C7A C12A B1A O1A 160.18(18) . . . . ?
C11A C12A B1A O1A -22.0(2) . . . . ?
C7A C12A B1A C1A 32.1(3) . . . . ?
C11A C12A B1A C1A -150.03(18) . . . . ?
C7A C12A B1A N1A -92.4(2) . . . . ?
C11A C12A B1A N1A 85.4(2) . . . . ?
C2A C1A B1A O1A 85.7(2) . . . . ?
C6A C1A B1A O1A -89.6(2) . . . . ?
C2A C1A B1A C12A -145.82(19) . . . . ?
C6A C1A B1A C12A 38.9(3) . . . . ?
C2A C1A B1A N1A -21.8(3) . . . . ?
C6A C1A B1A N1A 162.88(17) . . . . ?
C13A N1A B1A O1A 179.16(19) . . . . ?
C21A N1A B1A O1A -1.50(18) . . . . ?
C13A N1A B1A C12A 63.4(3) . . . . ?
C21A N1A B1A C12A -117.27(17) . . . . ?
C13A N1A B1A C1A -65.6(3) . . . . ?
C21A N1A B1A C1A 113.72(17) . . . . ?
